data_7062466
loop_
_publ_author_name
'Mahmudov, Ibadulla'
'Gurbanov, Atash V.'
'Martins, Lu\'isa M. D. R. S.'
'Abdullayev, Yusif'
'Sujayev, Afsun'
'Mahmudov, Kamran T.'
'Pombeiro, Armando J. L.'

_publ_section_title
;
 Co(ii/iii), Ni(ii) and Cu(ii) complexes with a pyrazole-functionalized
 1,3,5-triazopentadiene: synthesis, structure and application in the
 oxidation of styrene to benzaldehyde
;
_journal_issue 22
_journal_name_full 'New Journal of Chemistry'
_journal_page_first 10826
_journal_page_last 10833
_journal_paper_doi 10.1039/D3NJ01120H
_journal_volume 47
_journal_year 2023
_chemical_formula_moiety 'C36 H63 Cl3 Co8 N36 O21, 6(Cl), O [+ solvent]'
_chemical_formula_sum 'C36 H63 Cl9 Co8 N36 O22'
_chemical_formula_weight 2142.71
_space_group_crystal_system trigonal
_space_group_IT_number 163
_space_group_name_Hall '-P 3 2c'
_space_group_name_H-M_alt 'P -3 1 c'
_atom_sites_solution_hydrogens mixed
_audit_creation_method SHELXL-2019/2
_audit_update_record
;
2023-04-28 deposited with the CCDC.	2023-05-05 downloaded from the CCDC.
;
_cell_angle_alpha 90
_cell_angle_beta 90
_cell_angle_gamma 120
_cell_formula_units_Z 2
_cell_length_a 16.4531(6)
_cell_length_b 16.4531(6)
_cell_length_c 20.2962(13)
_cell_measurement_reflns_used 4980
_cell_measurement_temperature 150(2)
_cell_measurement_theta_max 23.66
_cell_measurement_theta_min 1.81
_cell_volume 4758.2(4)
_computing_cell_refinement 'SAINT V8.37A'
_computing_data_collection 'Bruker APEX3server_2016.5-0'
_computing_data_reduction 'SAINT V8.37A'
_computing_molecular_graphics 'Bruker SHELXTL'
_computing_publication_material 'Bruker SHELXTL'
_computing_structure_refinement 'SHELXL-2019/1 (Sheldrick, 2019)'
_computing_structure_solution 'SHELXT 2019/1 (Sheldrick, 2019)'
_diffrn_ambient_temperature 150(2)
_diffrn_measured_fraction_theta_full 0.998
_diffrn_measured_fraction_theta_max 0.998
_diffrn_measurement_device 'BRUKER D8 QUEST diffractometer'
_diffrn_measurement_method "\w' and \f scans"
_diffrn_radiation_type MoK\a
_diffrn_radiation_wavelength 0.71073
_diffrn_reflns_av_R_equivalents 0.1021
_diffrn_reflns_av_unetI/netI 0.0509
_diffrn_reflns_Laue_measured_fraction_full 0.998
_diffrn_reflns_Laue_measured_fraction_max 0.998
_diffrn_reflns_limit_h_max 19
_diffrn_reflns_limit_h_min -18
_diffrn_reflns_limit_k_max 19
_diffrn_reflns_limit_k_min -17
_diffrn_reflns_limit_l_max 22
_diffrn_reflns_limit_l_min -23
_diffrn_reflns_number 19968
_diffrn_reflns_point_group_measured_fraction_full 0.998
_diffrn_reflns_point_group_measured_fraction_max 0.998
_diffrn_reflns_theta_full 24.712
_diffrn_reflns_theta_max 24.712
_diffrn_reflns_theta_min 2.464
_diffrn_source 'microfocus sealed tube'
_exptl_absorpt_coefficient_mu 1.684
_exptl_absorpt_correction_T_max 0.646
_exptl_absorpt_correction_T_min 0.577
_exptl_absorpt_correction_type multi-scan
_exptl_absorpt_process_details
;
SADABS-2016/2 - Bruker AXS area detector scaling and absorption correction:
Krause et al. J. Appl. Cryst. 48 (2015) 3-10
;
_exptl_crystal_colour orange
_exptl_crystal_density_diffrn 1.496
_exptl_crystal_description plate
_exptl_crystal_F_000 2152
_exptl_crystal_size_max 0.320
_exptl_crystal_size_mid 0.250
_exptl_crystal_size_min 0.170
_refine_diff_density_max 0.978
_refine_diff_density_min -0.730
_refine_diff_density_rms 0.100
_refine_ls_extinction_method none
_refine_ls_goodness_of_fit_ref 1.103
_refine_ls_hydrogen_treatment constr
_refine_ls_matrix_type full
_refine_ls_number_parameters 210
_refine_ls_number_reflns 2721
_refine_ls_number_restraints 3
_refine_ls_restrained_S_all 1.105
_refine_ls_R_factor_all 0.0904
_refine_ls_R_factor_gt 0.0666
_refine_ls_shift/su_max 0.000
_refine_ls_shift/su_mean 0.000
_refine_ls_structure_factor_coef Fsqd
_refine_ls_weighting_details 'w=1/[\s^2^(Fo^2^)+(0.0917P)^2^+8.1598P] where P=(Fo^2^+2Fc^2^)/3'
_refine_ls_weighting_scheme calc
_refine_ls_wR_factor_gt 0.1677
_refine_ls_wR_factor_ref 0.1819
_reflns_Friedel_coverage 0.000
_reflns_number_gt 2057
_reflns_number_total 2721
_reflns_threshold_expression 'I > 2\s(I)'
_cod_data_source_file d3nj01120h2.cif
_cod_data_source_block shelx
_cod_depositor_comments 'Adding full bibliography for 7062466--7062469.cif.'
_cod_original_cell_volume 4758.2(5)
_cod_database_code 7062466
_shelx_shelxl_version_number 2019/2
_shelx_space_group_comment
;
The symmetry employed for this shelxl refinement is uniquely defined
by the following loop, which should always be used as a source of
symmetry information in preference to the above space-group names.
They are only intended as comments.
;
_shelx_estimated_absorpt_t_min 0.615
_shelx_estimated_absorpt_t_max 0.763

loop_
_space_group_symop_operation_xyz
'x, y, z'
'-y, x-y, z'
'-x+y, -x, z'
'-y, -x, -z+1/2'
'-x+y, y, -z+1/2'
'x, x-y, -z+1/2'
'-x, -y, -z'
'y, -x+y, -z'
'x-y, x, -z'
'y, x, z-1/2'
'x-y, -y, z-1/2'
'-x, -x+y, z-1/2'

loop_
_atom_site_label
_atom_site_type_symbol
_atom_site_fract_x
_atom_site_fract_y
_atom_site_fract_z
_atom_site_U_iso_or_equiv
_atom_site_adp_type
_atom_site_occupancy
_atom_site_site_symmetry_order
_atom_site_calc_flag
_atom_site_refinement_flags_posn
_atom_site_refinement_flags_adp
_atom_site_refinement_flags_occupancy
_atom_site_disorder_assembly
_atom_site_disorder_group
Co1 Co 0.666667 0.333333 0.42123(6) 0.0258(3) Uani 1 3 d S T P . .
Co2 Co 0.97020(7) 0.68899(7) 0.40569(4) 0.0578(4) Uani 1 1 d . . . . .
N1 N 0.6951(3) 0.4387(3) 0.3669(2) 0.0312(10) Uani 1 1 d . . . . .
H11 H 0.653180 0.428162 0.336287 0.037 Uiso 1 1 calc R U . . .
N2 N 0.7716(4) 0.5874(3) 0.3241(2) 0.0392(12) Uani 1 1 d . . . . .
H22 H 0.726936 0.572238 0.294685 0.047 Uiso 1 1 calc R U . . .
H21 H 0.820145 0.644716 0.324981 0.047 Uiso 1 1 calc R U . . .
N3 N 0.8400(3) 0.5559(3) 0.4122(2) 0.0329(11) Uani 1 1 d . . . . .
N4 N 0.7713(3) 0.4151(3) 0.4745(2) 0.0328(11) Uani 1 1 d . . . . .
H41 H 0.777071 0.392091 0.512157 0.039 Uiso 1 1 calc R U . . .
N5 N 0.9124(3) 0.5460(3) 0.5058(2) 0.0363(11) Uani 1 1 d . . . . .
N6 N 0.9843(4) 0.6325(4) 0.4906(3) 0.0530(15) Uani 1 1 d . . . . .
C1 C 0.7657(4) 0.5226(4) 0.3678(2) 0.0298(12) Uani 1 1 d . . . . .
C2 C 0.8347(4) 0.5006(4) 0.4615(3) 0.0325(12) Uani 1 1 d . . . . .
C3 C 0.9295(5) 0.5144(5) 0.5632(3) 0.0460(16) Uani 1 1 d . . . . .
H3 H 0.889920 0.455696 0.583701 0.055 Uiso 1 1 calc R U . . .
C4 C 1.0142(5) 0.5831(5) 0.5855(3) 0.0547(18) Uani 1 1 d . . . . .
H4 H 1.045458 0.582285 0.624619 0.066 Uiso 1 1 calc R U . . .
C5 C 1.0450(5) 0.6534(6) 0.5399(4) 0.062(2) Uani 1 1 d . . . . .
H5 H 1.103060 0.710547 0.542994 0.074 Uiso 1 1 calc R U . . .
O1W O 1.0132(4) 0.6286(4) 0.3350(3) 0.089(2) Uani 1 1 d . . . . .
H12W H 0.996414 0.572639 0.308190 0.134 Uiso 1 1 d R U . . .
H11W H 1.072853 0.650389 0.348741 0.134 Uiso 1 1 d R U . . .
Cl1 Cl 0.55237(8) 0.44763(8) 0.250000 0.0465(6) Uani 1 2 d S T P . .
O1 O 0.9353(8) 0.7711(8) 0.3518(7) 0.073(3) Uani 0.5 1 d D . P A 1
O2 O 0.919(2) 0.763(2) 0.4635(11) 0.066(6) Uani 0.5 1 d D . P A 1
C6 C 0.9137(11) 0.7948(10) 0.4082(9) 0.058(4) Uani 0.5 1 d D . P A 1
C7 C 0.8808(13) 0.8642(12) 0.3994(12) 0.092(6) Uani 0.5 1 d D . P A 1
H7A H 0.882339 0.879182 0.352567 0.138 Uiso 0.5 1 calc R U P A 1
H7B H 0.816494 0.837155 0.416016 0.138 Uiso 0.5 1 calc R U P A 1
H7C H 0.922102 0.921557 0.424019 0.138 Uiso 0.5 1 calc R U P A 1
O3W O 1.0947(10) 0.8228(10) 0.4189(8) 0.081(4) Uani 0.5 1 d . . P A 1
Cl2 Cl 1.1377(3) 0.8061(3) 0.4151(2) 0.0678(12) Uani 0.5 1 d . . P A 2
O4W O 0.9577(8) 0.7511(8) 0.3108(5) 0.066(3) Uani 0.5 1 d . . P A 2
O2W O 0.8980(16) 0.7620(19) 0.4450(10) 0.054(5) Uani 0.5 1 d . . P A 2
O5W O 1.000000 1.000000 0.4386(14) 0.149(12) Uani 0.5 3 d S T P B 2
Cl6 Cl 0.7648(5) 0.3030(6) 0.6196(5) 0.170(4) Uani 0.5 1 d . . P . .

loop_
_atom_site_aniso_label
_atom_site_aniso_U_11
_atom_site_aniso_U_22
_atom_site_aniso_U_33
_atom_site_aniso_U_23
_atom_site_aniso_U_13
_atom_site_aniso_U_12
Co1 0.0277(4) 0.0277(4) 0.0220(6) 0.000 0.000 0.0139(2)
Co2 0.0478(6) 0.0518(6) 0.0405(6) 0.0015(4) -0.0027(4) -0.0001(4)
N1 0.035(3) 0.033(3) 0.025(2) -0.0029(19) -0.0076(19) 0.016(2)
N2 0.046(3) 0.037(3) 0.027(2) 0.006(2) -0.005(2) 0.015(2)
N3 0.031(2) 0.037(3) 0.024(2) -0.001(2) -0.0036(19) 0.011(2)
N4 0.033(3) 0.040(3) 0.025(2) 0.003(2) -0.0052(19) 0.018(2)
N5 0.032(3) 0.043(3) 0.031(3) -0.006(2) -0.006(2) 0.017(2)
N6 0.034(3) 0.061(4) 0.041(3) -0.002(3) -0.010(2) 0.007(3)
C1 0.035(3) 0.034(3) 0.022(3) -0.003(2) 0.002(2) 0.018(3)
C2 0.028(3) 0.040(3) 0.029(3) -0.007(2) -0.003(2) 0.017(3)
C3 0.044(4) 0.057(4) 0.036(3) -0.009(3) -0.017(3) 0.024(3)
C4 0.045(4) 0.071(5) 0.042(4) -0.013(4) -0.022(3) 0.025(4)
C5 0.038(4) 0.074(5) 0.051(4) -0.012(4) -0.018(3) 0.012(4)
O1W 0.066(4) 0.081(4) 0.101(5) -0.004(4) 0.029(4) 0.022(3)
Cl1 0.0608(11) 0.0608(11) 0.0264(10) -0.0110(8) -0.0110(8) 0.0367(12)
O1 0.061(7) 0.048(6) 0.101(10) -0.013(7) -0.004(7) 0.022(6)
O2 0.087(14) 0.058(9) 0.054(14) -0.011(9) -0.027(9) 0.037(9)
C6 0.051(9) 0.037(9) 0.073(13) 0.002(9) 0.009(9) 0.011(7)
C7 0.068(11) 0.073(12) 0.149(19) -0.017(12) -0.006(12) 0.045(10)
O3W 0.069(10) 0.074(9) 0.088(9) 0.004(7) -0.014(8) 0.026(8)
Cl2 0.051(3) 0.057(3) 0.069(3) -0.005(2) -0.006(2) 0.007(2)
O4W 0.059(7) 0.058(7) 0.050(7) 0.013(5) -0.003(5) 0.006(5)
O2W 0.063(12) 0.047(8) 0.028(10) 0.000(8) -0.004(8) 0.010(8)
O5W 0.19(2) 0.19(2) 0.074(17) 0.000 0.000 0.093(10)
Cl6 0.097(5) 0.159(7) 0.173(8) 0.036(6) -0.027(5) 0.004(4)

loop_
_atom_type_symbol
_atom_type_description
_atom_type_scat_dispersion_real
_atom_type_scat_dispersion_imag
_atom_type_scat_source
C C 0.0033 0.0016 'International Tables Vol C Tables 4.2.6.8 and 6.1.1.4'
H H 0.0000 0.0000 'International Tables Vol C Tables 4.2.6.8 and 6.1.1.4'
N N 0.0061 0.0033 'International Tables Vol C Tables 4.2.6.8 and 6.1.1.4'
O O 0.0106 0.0060 'International Tables Vol C Tables 4.2.6.8 and 6.1.1.4'
Co Co 0.3494 0.9721 'International Tables Vol C Tables 4.2.6.8 and 6.1.1.4'
Cl Cl 0.1484 0.1585 'International Tables Vol C Tables 4.2.6.8 and 6.1.1.4'

loop_
_geom_angle_atom_site_label_1
_geom_angle_atom_site_label_2
_geom_angle_atom_site_label_3
_geom_angle
_geom_angle_site_symmetry_1
_geom_angle_site_symmetry_3
_geom_angle_publ_flag
N4 Co1 N4 91.0(2) 3_665 . ?
N4 Co1 N4 91.0(2) 3_665 2_655 ?
N4 Co1 N4 91.0(2) . 2_655 ?
N4 Co1 N1 87.76(19) 3_665 3_665 ?
N4 Co1 N1 91.5(2) . 3_665 ?
N4 Co1 N1 177.3(2) 2_655 3_665 ?
N4 Co1 N1 91.5(2) 3_665 2_655 ?
N4 Co1 N1 177.3(2) . 2_655 ?
N4 Co1 N1 87.76(19) 2_655 2_655 ?
N1 Co1 N1 89.87(19) 3_665 2_655 ?
N4 Co1 N1 177.3(2) 3_665 . ?
N4 Co1 N1 87.75(19) . . ?
N4 Co1 N1 91.45(19) 2_655 . ?
N1 Co1 N1 89.87(19) 3_665 . ?
N1 Co1 N1 89.87(19) 2_655 . ?
N6 Co2 O1 154.0(4) . . ?
N6 Co2 O1W 103.0(3) . . ?
O1 Co2 O1W 103.0(4) . . ?
N6 Co2 O3W 95.4(4) . . ?
O1 Co2 O3W 80.1(5) . . ?
O1W Co2 O3W 101.5(5) . . ?
N6 Co2 O2 88.0(5) . . ?
O1 Co2 O2 66.0(6) . . ?
O1W Co2 O2 169.0(5) . . ?
O3W Co2 O2 78.1(9) . . ?
N6 Co2 N3 76.53(19) . . ?
O1 Co2 N3 103.8(3) . . ?
O1W Co2 N3 87.7(2) . . ?
O3W Co2 N3 169.0(4) . . ?
O2 Co2 N3 94.0(8) . . ?
N6 Co2 O2W 99.1(5) . . ?
O1W Co2 O2W 156.6(5) . . ?
N3 Co2 O2W 89.9(6) . . ?
N6 Co2 O4W 178.5(4) . . ?
O1W Co2 O4W 75.7(4) . . ?
N3 Co2 O4W 104.1(3) . . ?
O2W Co2 O4W 82.3(6) . . ?
N6 Co2 C6 120.0(5) . . ?
O1 Co2 C6 34.0(4) . . ?
O1W Co2 C6 137.0(5) . . ?
O3W Co2 C6 76.4(6) . . ?
O2 Co2 C6 32.1(5) . . ?
N3 Co2 C6 100.9(4) . . ?
N6 Co2 Cl2 87.3(2) . . ?
O1W Co2 Cl2 84.9(2) . . ?
N3 Co2 Cl2 160.19(19) . . ?
O2W Co2 Cl2 104.0(6) . . ?
O4W Co2 Cl2 91.8(3) . . ?
C1 N1 Co1 130.5(4) . . ?
C1 N1 H11 114.7 . . ?
Co1 N1 H11 114.7 . . ?
C1 N2 H22 120.0 . . ?
C1 N2 H21 120.0 . . ?
H22 N2 H21 120.0 . . ?
C2 N3 C1 118.4(5) . . ?
C2 N3 Co2 115.5(4) . . ?
C1 N3 Co2 125.9(4) . . ?
C2 N4 Co1 127.4(4) . . ?
C2 N4 H41 116.3 . . ?
Co1 N4 H41 116.3 . . ?
N6 N5 C3 110.9(5) . . ?
N6 N5 C2 119.2(5) . . ?
C3 N5 C2 129.8(5) . . ?
C5 N6 N5 104.3(6) . . ?
C5 N6 Co2 139.9(5) . . ?
N5 N6 Co2 115.8(4) . . ?
N1 C1 N2 120.6(5) . . ?
N1 C1 N3 125.0(5) . . ?
N2 C1 N3 114.3(5) . . ?
N4 C2 N3 129.8(5) . . ?
N4 C2 N5 117.8(5) . . ?
N3 C2 N5 112.4(5) . . ?
C4 C3 N5 106.8(6) . . ?
C4 C3 H3 126.6 . . ?
N5 C3 H3 126.6 . . ?
C3 C4 C5 105.7(6) . . ?
C3 C4 H4 127.2 . . ?
C5 C4 H4 127.2 . . ?
N6 C5 C4 112.2(6) . . ?
N6 C5 H5 123.9 . . ?
C4 C5 H5 123.9 . . ?
Co2 O1W H12W 146.4 . . ?
Co2 O1W H11W 99.2 . . ?
H12W O1W H11W 106.5 . . ?
C6 O1 Co2 86.4(9) . . ?
C6 O2 Co2 82.8(18) . . ?
O2 C6 O1 125(2) . . ?
O2 C6 C7 123(2) . . ?
O1 C6 C7 112.2(15) . . ?
O2 C6 Co2 65.2(18) . . ?
O1 C6 Co2 59.7(8) . . ?
C7 C6 Co2 171.8(14) . . ?
C6 C7 H7A 109.5 . . ?
C6 C7 H7B 109.5 . . ?
H7A C7 H7B 109.5 . . ?
C6 C7 H7C 109.5 . . ?
H7A C7 H7C 109.5 . . ?
H7B C7 H7C 109.5 . . ?

loop_
_geom_bond_atom_site_label_1
_geom_bond_atom_site_label_2
_geom_bond_distance
_geom_bond_site_symmetry_2
_geom_bond_publ_flag
Co1 N4 1.904(4) 3_665 ?
Co1 N4 1.904(5) . ?
Co1 N4 1.904(4) 2_655 ?
Co1 N1 1.904(4) 3_665 ?
Co1 N1 1.904(4) 2_655 ?
Co1 N1 1.904(4) . ?
Co2 N6 2.026(6) . ?
Co2 O1 2.032(13) . ?
Co2 O1W 2.061(6) . ?
Co2 O3W 2.146(14) . ?
Co2 O2 2.15(4) . ?
Co2 N3 2.171(5) . ?
Co2 O2W 2.22(3) . ?
Co2 O4W 2.238(10) . ?
Co2 C6 2.349(14) . ?
Co2 Cl2 2.456(5) . ?
N1 C1 1.285(7) . ?
N1 H11 0.8800 . ?
N2 C1 1.352(7) . ?
N2 H22 0.8800 . ?
N2 H21 0.8800 . ?
N3 C2 1.326(7) . ?
N3 C1 1.393(7) . ?
N4 C2 1.291(7) . ?
N4 H41 0.8800 . ?
N5 N6 1.356(7) . ?
N5 C3 1.360(8) . ?
N5 C2 1.430(7) . ?
N6 C5 1.332(8) . ?
C3 C4 1.359(9) . ?
C3 H3 0.9500 . ?
C4 C5 1.365(11) . ?
C4 H4 0.9500 . ?
C5 H5 0.9500 . ?
O1W H12W 0.9830 . ?
O1W H11W 0.9036 . ?
O1 C6 1.315(15) . ?
O2 C6 1.257(17) . ?
C6 C7 1.498(15) . ?
C7 H7A 0.9800 . ?
C7 H7B 0.9800 . ?
C7 H7C 0.9800 . ?

loop_
_geom_torsion_atom_site_label_1
_geom_torsion_atom_site_label_2
_geom_torsion_atom_site_label_3
_geom_torsion_atom_site_label_4
_geom_torsion
_geom_torsion_site_symmetry_1
_geom_torsion_site_symmetry_2
_geom_torsion_site_symmetry_3
_geom_torsion_site_symmetry_4
_geom_torsion_publ_flag
C3 N5 N6 C5 -0.5(8) . . . . ?
C2 N5 N6 C5 -178.4(6) . . . . ?
C3 N5 N6 Co2 179.4(4) . . . . ?
C2 N5 N6 Co2 1.5(7) . . . . ?
Co1 N1 C1 N2 -179.8(4) . . . . ?
Co1 N1 C1 N3 -0.9(8) . . . . ?
C2 N3 C1 N1 -6.6(8) . . . . ?
Co2 N3 C1 N1 169.5(4) . . . . ?
C2 N3 C1 N2 172.3(5) . . . . ?
Co2 N3 C1 N2 -11.5(7) . . . . ?
Co1 N4 C2 N3 6.5(9) . . . . ?
Co1 N4 C2 N5 -173.9(4) . . . . ?
C1 N3 C2 N4 3.8(9) . . . . ?
Co2 N3 C2 N4 -172.8(5) . . . . ?
C1 N3 C2 N5 -175.8(4) . . . . ?
Co2 N3 C2 N5 7.6(6) . . . . ?
N6 N5 C2 N4 174.2(5) . . . . ?
C3 N5 C2 N4 -3.3(9) . . . . ?
N6 N5 C2 N3 -6.2(7) . . . . ?
C3 N5 C2 N3 176.4(6) . . . . ?
N6 N5 C3 C4 0.6(7) . . . . ?
C2 N5 C3 C4 178.2(6) . . . . ?
N5 C3 C4 C5 -0.4(8) . . . . ?
N5 N6 C5 C4 0.2(9) . . . . ?
Co2 N6 C5 C4 -179.6(6) . . . . ?
C3 C4 C5 N6 0.1(9) . . . . ?
Co2 O2 C6 O1 2(2) . . . . ?
Co2 O2 C6 C7 -179.1(15) . . . . ?
Co2 O1 C6 O2 -2(2) . . . . ?
Co2 O1 C6 C7 178.9(12) . . . . ?
